data_1575601
loop_
_publ_author_name
'Karnbrock, Simon B. H.'
'K&#xf6;ster, Jan F'
'Becker, Isabelle'
'Golz, Christopher'
'Meyer, Franc'
'Gimferrer, Mart&#xed;'
'Alcarazo, Manuel'

_publ_section_title
;
 Bis(amidophenolate)-supported pnictoranides: Lewis acid-induced
 electromerism in a bismuth complex.
;
_journal_issue 31
_journal_name_full 'Chemical science'
_journal_page_first 14178
_journal_page_last 14185
_journal_paper_doi 10.1039/d5sc03374h
_journal_volume 16
_journal_year 2025
_chemical_formula_moiety 'C41 H49 Fe N2 O4 Sb, C2 H3 N'
_chemical_formula_sum 'C43 H52 Fe N3 O4 Sb'
_chemical_formula_weight 852.47
_space_group_crystal_system orthorhombic
_space_group_IT_number 19
_space_group_name_Hall 'P 2ac 2ab'
_space_group_name_H-M_alt 'P 21 21 21'
_atom_sites_solution_hydrogens geom
_atom_sites_solution_primary dual
_audit_creation_date 2023-05-09
_audit_creation_method
;FinalCif V118 by Daniel Kratzert, Freiburg 2023,
https://dkratzert.de/finalcif.html
;
_audit_update_record
;
2025-04-30 deposited with the CCDC.	2025-06-30 downloaded from the CCDC.
;
_cell_angle_alpha 90
_cell_angle_beta 90
_cell_angle_gamma 90
_cell_formula_units_Z 4
_cell_length_a 11.0459(6)
_cell_length_b 15.0934(5)
_cell_length_c 24.3347(11)
_cell_measurement_reflns_used 9315
_cell_measurement_temperature 100.00
_cell_measurement_theta_max 32.583
_cell_measurement_theta_min 2.433
_cell_volume 4057.1(3)
_computing_cell_refinement 'SAINT V8.40B (?, 2016)'
_computing_data_collection 'Bruker BIS V6.2.15/2021-03-16 && APEX4 2022.1-1'
_computing_data_reduction 'SAINT V8.40B (?, 2016)'
_computing_molecular_graphics 'Olex2 1.5 (Dolomanov et al., 2009)'
_computing_publication_material 'Olex2 1.5 (Dolomanov et al., 2009)'
_computing_structure_refinement 'XL  (Sheldrick, 2008)'
_computing_structure_solution 'XT  (Sheldrick, 2015)'
_diffrn_ambient_environment N~2~
_diffrn_ambient_temperature 100.00
_diffrn_detector CPAD
_diffrn_detector_area_resol_mean 7.41
_diffrn_detector_type 'Bruker PHOTON III'
_diffrn_measured_fraction_theta_full 0.999
_diffrn_measured_fraction_theta_max 0.976
_diffrn_measurement_device 'four-circle diffractometer'
_diffrn_measurement_device_type 'Bruker D8 VENTURE dual wavelength Mo/Cu'
_diffrn_measurement_method '\w and \f scans'
_diffrn_measurement_specimen_support 'MiTeGen micromount'
_diffrn_radiation_monochromator 'mirror optics'
_diffrn_radiation_probe x-ray
_diffrn_radiation_type MoK\a
_diffrn_radiation_wavelength 0.71073
_diffrn_reflns_av_R_equivalents 0.0409
_diffrn_reflns_av_unetI/netI 0.0248
_diffrn_reflns_Laue_measured_fraction_full 0.999
_diffrn_reflns_Laue_measured_fraction_max 0.976
_diffrn_reflns_limit_h_max 15
_diffrn_reflns_limit_h_min -16
_diffrn_reflns_limit_k_max 22
_diffrn_reflns_limit_k_min -16
_diffrn_reflns_limit_l_max 36
_diffrn_reflns_limit_l_min -36
_diffrn_reflns_number 90796
_diffrn_reflns_point_group_measured_fraction_full 0.999
_diffrn_reflns_point_group_measured_fraction_max 0.950
_diffrn_reflns_theta_full 25.242
_diffrn_reflns_theta_max 32.606
_diffrn_reflns_theta_min 2.150
_diffrn_source 'microfocus sealed X-ray tube'
_diffrn_source_current 1.0
_diffrn_source_power 0.05
_diffrn_source_type 'Incoatec I\ms'
_diffrn_source_voltage 50.0
_diffrn_standards_number 0
_exptl_absorpt_coefficient_mu 1.067
_exptl_absorpt_correction_T_max 1.0000
_exptl_absorpt_correction_T_min 0.7322
_exptl_absorpt_correction_type numerical
_exptl_absorpt_process_details
;
SADABS-2016/2 (Bruker,2016/2) was used for absorption correction.
wR2(int) was 0.0914 before and 0.0581 after correction.
The Ratio of minimum to maximum transmission is 0.7322.
The \l/2 correction factor is Not present.
;
_exptl_crystal_colour 'dark blue'
_exptl_crystal_colour_modifier dark
_exptl_crystal_colour_primary blue
_exptl_crystal_density_diffrn 1.396
_exptl_crystal_description block
_exptl_crystal_F_000 1760
_exptl_crystal_recrystallization_method 'from acetonitrile.'
_exptl_crystal_size_max 0.195
_exptl_crystal_size_mid 0.141
_exptl_crystal_size_min 0.094
_refine_diff_density_max 0.825
_refine_diff_density_min -0.528
_refine_diff_density_rms 0.058
_refine_ls_abs_structure_details
;
 Flack x determined using 5912 quotients [(I+)-(I-)]/[(I+)+(I-)]
 (Parsons, Flack and Wagner, Acta Cryst. B69 (2013) 249-259).
;
_refine_ls_abs_structure_Flack -0.009(4)
_refine_ls_extinction_method none
_refine_ls_goodness_of_fit_ref 1.033
_refine_ls_hydrogen_treatment constr
_refine_ls_matrix_type full
_refine_ls_number_parameters 482
_refine_ls_number_reflns 14093
_refine_ls_number_restraints 0
_refine_ls_restrained_S_all 1.033
_refine_ls_R_factor_all 0.0213
_refine_ls_R_factor_gt 0.0202
_refine_ls_shift/su_max 0.001
_refine_ls_shift/su_mean 0.000
_refine_ls_structure_factor_coef Fsqd
_refine_ls_weighting_details 'w=1/[\s^2^(Fo^2^)+(0.0229P)^2^+1.1853P] where P=(Fo^2^+2Fc^2^)/3'
_refine_ls_weighting_scheme calc
_refine_ls_wR_factor_gt 0.0494
_refine_ls_wR_factor_ref 0.0501
_reflns_Friedel_coverage 0.779
_reflns_Friedel_fraction_full 1.000
_reflns_Friedel_fraction_max 0.920
_reflns_number_gt 13746
_reflns_number_total 14093
_reflns_threshold_expression 'I > 2\s(I)'
_cod_data_source_file d5sc03374h3.cif
_cod_data_source_block mo_1977_cg_0m
_cod_database_code 1575601
_olex2_refinement_description
;
1. Fixed Uiso
 At 1.2 times of:
  All C(H) groups
 At 1.5 times of:
  All C(H,H,H) groups
2.a Aromatic/amide H refined with riding coordinates:
 C3(H3), C5(H5), C16(H16), C17(H17), C18(H18), C19(H19), C24(H24), C26(H26),
 C37(H37), C38(H38), C39(H39), C40(H40), C41(H41)
2.b Idealised Me refined as rotating group:
 C8(H8A,H8B,H8C), C9(H9A,H9B,H9C), C10(H10A,H10B,H10C), C12(H12A,H12B,H12C),
 C13(H13A,H13B,H13C), C14(H14A,H14B,H14C), C28(H28A,H28B,H28C), C29(H29A,H29B,
 H29C), C30(H30A,H30B,H30C), C32(H32A,H32B,H32C), C33(H33A,H33B,H33C), C34(H34A,
 H34B,H34C), C43(H43A,H43B,H43C)
;
_olex2_submission_special_instructions 'No special instructions were received'
_shelx_shelxl_version_number 2018/3
_shelx_space_group_comment
;
The symmetry employed for this shelxl refinement is uniquely defined
by the following loop, which should always be used as a source of
symmetry information in preference to the above space-group names.
They are only intended as comments.
;
_shelx_estimated_absorpt_t_min 0.819
_shelx_estimated_absorpt_t_max 0.906
_diffrn_measurement_ambient_temperature_device_make 'Oxford Cryostream 800'

loop_
_space_group_symop_operation_xyz
'x, y, z'
'-x+1/2, -y, z+1/2'
'-x, y+1/2, -z+1/2'
'x+1/2, -y+1/2, -z'

loop_
_atom_site_label
_atom_site_type_symbol
_atom_site_fract_x
_atom_site_fract_y
_atom_site_fract_z
_atom_site_U_iso_or_equiv
_atom_site_adp_type
_atom_site_occupancy
_atom_site_site_symmetry_order
_atom_site_calc_flag
_atom_site_refinement_flags_posn
_atom_site_refinement_flags_adp
_atom_site_refinement_flags_occupancy
_atom_site_disorder_assembly
_atom_site_disorder_group
Sb1 Sb 0.57951(2) 0.49232(2) 0.24973(2) 0.01037(3) Uani 1 1 d . . . . .
Fe1 Fe 0.67428(2) 0.34710(2) 0.23637(2) 0.01154(5) Uani 1 1 d . . . . .
O1 O 0.71507(11) 0.57470(9) 0.27070(5) 0.0146(2) Uani 1 1 d . . . . .
O2 O 0.56763(12) 0.55921(9) 0.17935(5) 0.0168(2) Uani 1 1 d . . . . .
O3 O 0.88963(14) 0.39935(12) 0.29796(7) 0.0294(3) Uani 1 1 d . . . . .
O4 O 0.77095(15) 0.39047(11) 0.12797(6) 0.0261(3) Uani 1 1 d . . . . .
N1 N 0.52675(13) 0.52686(11) 0.32752(6) 0.0131(3) Uani 1 1 d . . . . .
N2 N 0.39299(12) 0.49371(10) 0.24049(5) 0.0133(2) Uani 1 1 d . . . . .
C1 C 0.69416(14) 0.62214(12) 0.31759(7) 0.0120(3) Uani 1 1 d . . . . .
C2 C 0.59258(15) 0.59728(11) 0.34968(6) 0.0120(3) Uani 1 1 d . . . . .
C3 C 0.56473(15) 0.64513(12) 0.39691(7) 0.0144(3) Uani 1 1 d . . . . .
H3 H 0.496879 0.628516 0.418578 0.017 Uiso 1 1 calc R U . . .
C4 C 0.63583(16) 0.71752(13) 0.41277(7) 0.0155(3) Uani 1 1 d . . . . .
C5 C 0.73606(16) 0.73956(12) 0.38081(7) 0.0161(3) Uani 1 1 d . . . . .
H5 H 0.785543 0.787706 0.392106 0.019 Uiso 1 1 calc R U . . .
C6 C 0.76718(15) 0.69356(12) 0.33249(7) 0.0133(3) Uani 1 1 d . . . . .
C7 C 0.87496(16) 0.72082(13) 0.29670(8) 0.0167(3) Uani 1 1 d . . . . .
C8 C 0.83024(18) 0.74488(14) 0.23860(8) 0.0226(4) Uani 1 1 d . . . . .
H8A H 0.898904 0.764559 0.216213 0.034 Uiso 1 1 calc R U . . .
H8B H 0.770381 0.792640 0.241074 0.034 Uiso 1 1 calc R U . . .
H8C H 0.792979 0.692740 0.221572 0.034 Uiso 1 1 calc R U . . .
C9 C 0.93994(19) 0.80225(15) 0.32019(9) 0.0245(4) Uani 1 1 d . . . . .
H9A H 1.008772 0.817529 0.296617 0.037 Uiso 1 1 calc R U . . .
H9B H 0.969070 0.788962 0.357330 0.037 Uiso 1 1 calc R U . . .
H9C H 0.883501 0.852292 0.321648 0.037 Uiso 1 1 calc R U . . .
C10 C 0.96718(17) 0.64478(16) 0.29364(10) 0.0264(4) Uani 1 1 d . . . . .
H10A H 0.926568 0.590742 0.281051 0.040 Uiso 1 1 calc R U . . .
H10B H 1.002066 0.634650 0.330130 0.040 Uiso 1 1 calc R U . . .
H10C H 1.031746 0.660453 0.267783 0.040 Uiso 1 1 calc R U . . .
C11 C 0.59978(18) 0.77067(14) 0.46399(8) 0.0215(4) Uani 1 1 d . . . . .
C12 C 0.6857(2) 0.84827(17) 0.47540(9) 0.0335(5) Uani 1 1 d . . . . .
H12A H 0.768246 0.825791 0.480272 0.050 Uiso 1 1 calc R U . . .
H12B H 0.659988 0.879056 0.508884 0.050 Uiso 1 1 calc R U . . .
H12C H 0.683823 0.889587 0.444346 0.050 Uiso 1 1 calc R U . . .
C13 C 0.4718(2) 0.80844(19) 0.45569(11) 0.0359(6) Uani 1 1 d . . . . .
H13A H 0.472691 0.850958 0.425253 0.054 Uiso 1 1 calc R U . . .
H13B H 0.445538 0.838354 0.489376 0.054 Uiso 1 1 calc R U . . .
H13C H 0.415712 0.760080 0.447133 0.054 Uiso 1 1 calc R U . . .
C14 C 0.6002(2) 0.70935(19) 0.51455(8) 0.0338(5) Uani 1 1 d . . . . .
H14A H 0.544395 0.659879 0.508364 0.051 Uiso 1 1 calc R U . . .
H14B H 0.574391 0.742813 0.547010 0.051 Uiso 1 1 calc R U . . .
H14C H 0.682144 0.686322 0.520460 0.051 Uiso 1 1 calc R U . . .
C15 C 0.40459(14) 0.50645(12) 0.33819(6) 0.0124(3) Uani 1 1 d . . . . .
C16 C 0.35680(15) 0.49556(13) 0.39055(7) 0.0170(3) Uani 1 1 d . . . . .
H16 H 0.407399 0.502551 0.421823 0.020 Uiso 1 1 calc R U . . .
C17 C 0.23488(17) 0.47440(14) 0.39740(8) 0.0203(4) Uani 1 1 d . . . . .
H17 H 0.201996 0.468435 0.433283 0.024 Uiso 1 1 calc R U . . .
C18 C 0.16175(16) 0.46209(14) 0.35178(8) 0.0195(3) Uani 1 1 d . . . . .
H18 H 0.078457 0.448442 0.356564 0.023 Uiso 1 1 calc R U . . .
C19 C 0.20948(15) 0.46957(13) 0.29869(7) 0.0160(3) Uani 1 1 d . . . . .
H19 H 0.158622 0.459920 0.267786 0.019 Uiso 1 1 calc R U . . .
C20 C 0.33090(15) 0.49106(11) 0.29079(6) 0.0124(3) Uani 1 1 d . . . . .
C21 C 0.35673(15) 0.52891(12) 0.18956(7) 0.0129(3) Uani 1 1 d . . . . .
C22 C 0.45321(16) 0.56239(12) 0.15743(7) 0.0148(3) Uani 1 1 d . . . . .
C23 C 0.43305(18) 0.60163(13) 0.10598(7) 0.0175(3) Uani 1 1 d . . . . .
C24 C 0.31235(19) 0.60842(14) 0.08883(7) 0.0205(4) Uani 1 1 d . . . . .
H24 H 0.296174 0.635600 0.054397 0.025 Uiso 1 1 calc R U . . .
C25 C 0.21467(17) 0.57741(13) 0.11961(8) 0.0180(3) Uani 1 1 d . . . . .
C26 C 0.23833(16) 0.53614(12) 0.17006(7) 0.0154(3) Uani 1 1 d . . . . .
H26 H 0.173284 0.512908 0.191143 0.018 Uiso 1 1 calc R U . . .
C27 C 0.08460(19) 0.59440(15) 0.09992(8) 0.0233(4) Uani 1 1 d . . . . .
C28 C 0.0558(2) 0.69299(17) 0.11002(10) 0.0309(5) Uani 1 1 d . . . . .
H28A H -0.025727 0.706273 0.096430 0.046 Uiso 1 1 calc R U . . .
H28B H 0.114933 0.729845 0.090554 0.046 Uiso 1 1 calc R U . . .
H28C H 0.059874 0.705540 0.149486 0.046 Uiso 1 1 calc R U . . .
C29 C 0.0725(3) 0.5747(2) 0.03829(11) 0.0432(7) Uani 1 1 d . . . . .
H29A H -0.011437 0.584562 0.026742 0.065 Uiso 1 1 calc R U . . .
H29B H 0.094953 0.512955 0.031226 0.065 Uiso 1 1 calc R U . . .
H29C H 0.126221 0.614107 0.017542 0.065 Uiso 1 1 calc R U . . .
C30 C -0.0094(2) 0.5403(2) 0.13154(13) 0.0424(7) Uani 1 1 d . . . . .
H30A H -0.003870 0.554181 0.170792 0.064 Uiso 1 1 calc R U . . .
H30B H 0.005996 0.476947 0.125959 0.064 Uiso 1 1 calc R U . . .
H30C H -0.090637 0.554930 0.118128 0.064 Uiso 1 1 calc R U . . .
C31 C 0.53816(18) 0.63742(14) 0.07133(7) 0.0210(4) Uani 1 1 d . . . . .
C32 C 0.5997(2) 0.71637(16) 0.09986(9) 0.0267(4) Uani 1 1 d . . . . .
H32A H 0.542548 0.765843 0.102361 0.040 Uiso 1 1 calc R U . . .
H32B H 0.670698 0.734699 0.078528 0.040 Uiso 1 1 calc R U . . .
H32C H 0.625215 0.698876 0.136880 0.040 Uiso 1 1 calc R U . . .
C33 C 0.4953(2) 0.67006(17) 0.01466(8) 0.0304(5) Uani 1 1 d . . . . .
H33A H 0.438597 0.719405 0.019455 0.046 Uiso 1 1 calc R U . . .
H33B H 0.454740 0.621531 -0.004752 0.046 Uiso 1 1 calc R U . . .
H33C H 0.565230 0.690035 -0.006793 0.046 Uiso 1 1 calc R U . . .
C34 C 0.6327(2) 0.56390(16) 0.06173(8) 0.0273(4) Uani 1 1 d . . . . .
H34A H 0.694090 0.584936 0.035754 0.041 Uiso 1 1 calc R U . . .
H34B H 0.592590 0.511341 0.046642 0.041 Uiso 1 1 calc R U . . .
H34C H 0.671484 0.548693 0.096699 0.041 Uiso 1 1 calc R U . . .
C35 C 0.80461(16) 0.38080(13) 0.27371(8) 0.0185(3) Uani 1 1 d . . . . .
C36 C 0.73273(16) 0.37649(13) 0.17064(8) 0.0174(3) Uani 1 1 d . . . . .
C37 C 0.62658(19) 0.25489(15) 0.29710(9) 0.0239(4) Uani 1 1 d . . . . .
H37 H 0.650597 0.257931 0.334536 0.029 Uiso 1 1 calc R U . . .
C38 C 0.51990(18) 0.29181(13) 0.27424(8) 0.0189(4) Uani 1 1 d . . . . .
H38 H 0.459387 0.323376 0.293894 0.023 Uiso 1 1 calc R U . . .
C39 C 0.51878(19) 0.27363(15) 0.21691(9) 0.0214(4) Uani 1 1 d . . . . .
H39 H 0.458514 0.291557 0.191379 0.026 Uiso 1 1 calc R U . . .
C40 C 0.6249(2) 0.22350(15) 0.20488(10) 0.0271(5) Uani 1 1 d . . . . .
H40 H 0.647064 0.201298 0.169765 0.033 Uiso 1 1 calc R U . . .
C41 C 0.69132(17) 0.21242(12) 0.25390(11) 0.0277(4) Uani 1 1 d . . . . .
H41 H 0.766169 0.181948 0.257462 0.033 Uiso 1 1 calc R U . . .
N3 N 0.6876(3) 0.3720(2) 0.41718(11) 0.0514(6) Uani 1 1 d . . . . .
C42 C 0.7492(3) 0.43092(19) 0.41860(10) 0.0362(5) Uani 1 1 d . . . . .
C43 C 0.8342(2) 0.50669(17) 0.42077(9) 0.0329(5) Uani 1 1 d . . . . .
H43A H 0.848727 0.528746 0.383469 0.049 Uiso 1 1 calc R U . . .
H43B H 0.910929 0.487387 0.437038 0.049 Uiso 1 1 calc R U . . .
H43C H 0.799144 0.554095 0.443228 0.049 Uiso 1 1 calc R U . . .

loop_
_atom_site_aniso_label
_atom_site_aniso_U_11
_atom_site_aniso_U_22
_atom_site_aniso_U_33
_atom_site_aniso_U_23
_atom_site_aniso_U_13
_atom_site_aniso_U_12
Sb1 0.01095(4) 0.01060(5) 0.00955(4) -0.00004(4) 0.00032(3) 0.00020(3)
Fe1 0.01069(9) 0.01099(10) 0.01295(10) -0.00086(8) -0.00029(7) -0.00026(8)
O1 0.0143(5) 0.0155(6) 0.0140(5) -0.0027(5) 0.0036(4) -0.0021(4)
O2 0.0154(6) 0.0212(7) 0.0139(5) 0.0054(5) 0.0004(4) -0.0001(5)
O3 0.0205(7) 0.0327(9) 0.0350(8) -0.0095(7) -0.0115(6) 0.0022(6)
O4 0.0295(8) 0.0285(8) 0.0204(7) 0.0001(6) 0.0084(6) 0.0013(6)
N1 0.0112(6) 0.0165(7) 0.0115(6) -0.0015(5) 0.0010(4) -0.0040(5)
N2 0.0130(5) 0.0160(6) 0.0108(6) 0.0013(5) -0.0007(4) 0.0014(5)
C1 0.0117(7) 0.0126(7) 0.0117(6) 0.0008(6) 0.0005(5) 0.0004(5)
C2 0.0118(7) 0.0129(7) 0.0113(6) 0.0009(6) -0.0010(5) -0.0011(6)
C3 0.0137(7) 0.0176(8) 0.0119(6) -0.0002(6) 0.0000(5) -0.0010(6)
C4 0.0153(7) 0.0176(8) 0.0138(7) -0.0025(6) -0.0019(6) -0.0003(6)
C5 0.0146(7) 0.0161(8) 0.0177(8) -0.0023(6) -0.0027(6) -0.0013(6)
C6 0.0115(7) 0.0131(7) 0.0152(7) 0.0016(6) -0.0012(5) -0.0006(6)
C7 0.0133(7) 0.0170(8) 0.0198(8) 0.0006(7) 0.0012(6) -0.0034(6)
C8 0.0240(8) 0.0243(9) 0.0194(8) 0.0036(7) 0.0011(7) -0.0082(7)
C9 0.0211(9) 0.0244(10) 0.0280(10) -0.0018(8) 0.0008(7) -0.0113(7)
C10 0.0134(7) 0.0273(10) 0.0386(11) 0.0012(9) 0.0058(7) 0.0011(7)
C11 0.0230(9) 0.0245(10) 0.0171(8) -0.0077(7) -0.0001(6) -0.0006(7)
C12 0.0402(12) 0.0315(12) 0.0289(10) -0.0166(10) 0.0034(9) -0.0093(10)
C13 0.0298(11) 0.0415(14) 0.0365(12) -0.0193(11) 0.0008(9) 0.0107(10)
C14 0.0452(14) 0.0401(14) 0.0160(9) -0.0068(9) 0.0024(8) -0.0056(11)
C15 0.0110(6) 0.0143(7) 0.0118(6) -0.0003(6) 0.0005(5) -0.0020(6)
C16 0.0158(7) 0.0230(9) 0.0122(6) 0.0002(7) 0.0010(5) -0.0050(7)
C17 0.0171(8) 0.0277(10) 0.0162(7) 0.0001(7) 0.0047(6) -0.0042(7)
C18 0.0131(7) 0.0255(9) 0.0200(8) -0.0014(7) 0.0028(6) -0.0026(7)
C19 0.0136(7) 0.0173(8) 0.0172(7) -0.0008(6) -0.0005(5) -0.0010(6)
C20 0.0129(6) 0.0119(7) 0.0122(6) 0.0006(6) -0.0003(5) 0.0010(6)
C21 0.0153(7) 0.0126(7) 0.0109(6) -0.0002(6) -0.0021(5) 0.0008(6)
C22 0.0180(8) 0.0137(8) 0.0127(7) 0.0003(6) -0.0010(6) 0.0009(6)
C23 0.0245(9) 0.0162(8) 0.0119(7) 0.0019(6) -0.0008(6) 0.0020(7)
C24 0.0281(9) 0.0197(9) 0.0138(7) 0.0031(7) -0.0052(7) 0.0022(7)
C25 0.0220(8) 0.0160(8) 0.0159(7) 0.0000(6) -0.0071(6) 0.0009(6)
C26 0.0167(7) 0.0145(8) 0.0148(7) 0.0006(6) -0.0043(6) 0.0000(6)
C27 0.0233(9) 0.0261(10) 0.0204(8) 0.0039(7) -0.0101(7) 0.0023(8)
C28 0.0273(10) 0.0321(12) 0.0334(11) 0.0056(9) -0.0031(8) 0.0082(9)
C29 0.0392(14) 0.0580(18) 0.0325(12) -0.0126(12) -0.0212(11) 0.0127(13)
C30 0.0241(11) 0.0421(14) 0.0611(17) 0.0261(13) -0.0202(11) -0.0102(10)
C31 0.0276(9) 0.0239(10) 0.0117(7) 0.0038(7) 0.0030(6) 0.0014(7)
C32 0.0302(11) 0.0272(11) 0.0227(9) 0.0038(8) 0.0061(8) -0.0051(9)
C33 0.0386(12) 0.0369(13) 0.0158(8) 0.0109(8) 0.0020(7) 0.0031(10)
C34 0.0326(11) 0.0307(11) 0.0185(9) 0.0061(8) 0.0079(7) 0.0078(9)
C35 0.0161(7) 0.0186(9) 0.0207(8) -0.0037(7) -0.0020(6) 0.0028(6)
C36 0.0155(7) 0.0161(8) 0.0206(8) -0.0036(6) 0.0023(6) 0.0009(6)
C37 0.0214(9) 0.0232(11) 0.0271(10) 0.0121(8) -0.0009(7) -0.0034(8)
C38 0.0157(8) 0.0141(8) 0.0270(9) 0.0030(7) 0.0048(7) -0.0021(6)
C39 0.0190(8) 0.0194(9) 0.0259(9) 0.0005(8) -0.0036(7) -0.0082(7)
C40 0.0293(10) 0.0158(10) 0.0364(11) -0.0103(9) 0.0102(8) -0.0079(8)
C41 0.0198(8) 0.0139(7) 0.0493(13) 0.0072(10) 0.0065(9) 0.0031(6)
N3 0.0552(16) 0.0508(16) 0.0483(14) -0.0039(12) -0.0014(12) -0.0080(13)
C42 0.0468(14) 0.0386(14) 0.0230(10) 0.0007(9) -0.0077(10) 0.0114(12)
C43 0.0406(12) 0.0329(12) 0.0253(9) 0.0071(9) -0.0077(9) 0.0066(10)

loop_
_atom_type_symbol
_atom_type_description
_atom_type_scat_dispersion_real
_atom_type_scat_dispersion_imag
_atom_type_scat_source
C C 0.0033 0.0016 'International Tables Vol C Tables 4.2.6.8 and 6.1.1.4'
H H 0.0000 0.0000 'International Tables Vol C Tables 4.2.6.8 and 6.1.1.4'
Fe Fe 0.3463 0.8444 'International Tables Vol C Tables 4.2.6.8 and 6.1.1.4'
N N 0.0061 0.0033 'International Tables Vol C Tables 4.2.6.8 and 6.1.1.4'
O O 0.0106 0.0060 'International Tables Vol C Tables 4.2.6.8 and 6.1.1.4'
Sb Sb -0.5866 1.5461 'International Tables Vol C Tables 4.2.6.8 and 6.1.1.4'

loop_
_geom_angle_atom_site_label_1
_geom_angle_atom_site_label_2
_geom_angle_atom_site_label_3
_geom_angle
_geom_angle_site_symmetry_1
_geom_angle_site_symmetry_3
_geom_angle_publ_flag
O1 Sb1 Fe1 105.57(4) . . ?
O1 Sb1 N1 79.63(5) . . ?
O1 Sb1 N2 139.55(6) . . ?
O2 Sb1 Fe1 111.55(4) . . ?
O2 Sb1 O1 87.36(5) . . ?
O2 Sb1 N1 130.30(6) . . ?
O2 Sb1 N2 80.57(5) . . ?
N1 Sb1 Fe1 118.14(4) . . ?
N1 Sb1 N2 79.33(5) . . ?
N2 Sb1 Fe1 114.79(4) . . ?
C35 Fe1 Sb1 91.28(6) . . ?
C35 Fe1 C36 95.41(9) . . ?
C35 Fe1 C37 91.90(9) . . ?
C35 Fe1 C38 123.00(9) . . ?
C35 Fe1 C39 158.41(9) . . ?
C35 Fe1 C40 130.91(9) . . ?
C35 Fe1 C41 95.82(9) . . ?
C36 Fe1 Sb1 92.93(6) . . ?
C36 Fe1 C37 152.76(9) . . ?
C36 Fe1 C38 141.58(8) . . ?
C36 Fe1 C39 103.04(8) . . ?
C36 Fe1 C40 89.29(9) . . ?
C36 Fe1 C41 113.18(9) . . ?
C37 Fe1 Sb1 113.13(7) . . ?
C37 Fe1 C38 39.37(8) . . ?
C37 Fe1 C39 66.59(9) . . ?
C38 Fe1 Sb1 87.17(6) . . ?
C39 Fe1 Sb1 98.80(6) . . ?
C39 Fe1 C38 39.49(8) . . ?
C40 Fe1 Sb1 137.36(7) . . ?
C40 Fe1 C37 66.44(10) . . ?
C40 Fe1 C38 66.17(8) . . ?
C40 Fe1 C39 39.79(9) . . ?
C41 Fe1 Sb1 152.04(6) . . ?
C41 Fe1 C37 39.80(9) . . ?
C41 Fe1 C38 66.31(8) . . ?
C41 Fe1 C39 66.73(8) . . ?
C41 Fe1 C40 39.49(10) . . ?
C1 O1 Sb1 114.19(10) . . ?
C22 O2 Sb1 114.35(11) . . ?
C2 N1 Sb1 113.74(11) . . ?
C2 N1 C15 126.46(15) . . ?
C15 N1 Sb1 112.80(10) . . ?
C20 N2 Sb1 113.01(10) . . ?
C20 N2 C21 129.79(13) . . ?
C21 N2 Sb1 112.48(10) . . ?
O1 C1 C2 117.07(15) . . ?
O1 C1 C6 121.62(15) . . ?
C6 C1 C2 121.28(15) . . ?
N1 C2 C1 113.63(14) . . ?
C3 C2 N1 126.79(15) . . ?
C3 C2 C1 119.51(15) . . ?
C2 C3 H3 119.7 . . ?
C2 C3 C4 120.57(15) . . ?
C4 C3 H3 119.7 . . ?
C3 C4 C11 119.09(16) . . ?
C5 C4 C3 118.58(16) . . ?
C5 C4 C11 122.32(17) . . ?
C4 C5 H5 118.6 . . ?
C4 C5 C6 122.85(17) . . ?
C6 C5 H5 118.6 . . ?
C1 C6 C5 117.20(15) . . ?
C1 C6 C7 120.63(15) . . ?
C5 C6 C7 122.16(16) . . ?
C6 C7 C8 109.63(14) . . ?
C6 C7 C9 111.53(16) . . ?
C6 C7 C10 110.02(16) . . ?
C9 C7 C8 107.65(16) . . ?
C9 C7 C10 107.84(16) . . ?
C10 C7 C8 110.13(17) . . ?
C7 C8 H8A 109.5 . . ?
C7 C8 H8B 109.5 . . ?
C7 C8 H8C 109.5 . . ?
H8A C8 H8B 109.5 . . ?
H8A C8 H8C 109.5 . . ?
H8B C8 H8C 109.5 . . ?
C7 C9 H9A 109.5 . . ?
C7 C9 H9B 109.5 . . ?
C7 C9 H9C 109.5 . . ?
H9A C9 H9B 109.5 . . ?
H9A C9 H9C 109.5 . . ?
H9B C9 H9C 109.5 . . ?
C7 C10 H10A 109.5 . . ?
C7 C10 H10B 109.5 . . ?
C7 C10 H10C 109.5 . . ?
H10A C10 H10B 109.5 . . ?
H10A C10 H10C 109.5 . . ?
H10B C10 H10C 109.5 . . ?
C4 C11 C13 108.99(16) . . ?
C4 C11 C14 109.51(17) . . ?
C12 C11 C4 112.69(17) . . ?
C12 C11 C13 108.0(2) . . ?
C12 C11 C14 108.22(18) . . ?
C13 C11 C14 109.3(2) . . ?
C11 C12 H12A 109.5 . . ?
C11 C12 H12B 109.5 . . ?
C11 C12 H12C 109.5 . . ?
H12A C12 H12B 109.5 . . ?
H12A C12 H12C 109.5 . . ?
H12B C12 H12C 109.5 . . ?
C11 C13 H13A 109.5 . . ?
C11 C13 H13B 109.5 . . ?
C11 C13 H13C 109.5 . . ?
H13A C13 H13B 109.5 . . ?
H13A C13 H13C 109.5 . . ?
H13B C13 H13C 109.5 . . ?
C11 C14 H14A 109.5 . . ?
C11 C14 H14B 109.5 . . ?
C11 C14 H14C 109.5 . . ?
H14A C14 H14B 109.5 . . ?
H14A C14 H14C 109.5 . . ?
H14B C14 H14C 109.5 . . ?
N1 C15 C20 115.59(13) . . ?
C16 C15 N1 124.01(14) . . ?
C16 C15 C20 120.28(14) . . ?
C15 C16 H16 119.9 . . ?
C15 C16 C17 120.26(16) . . ?
C17 C16 H16 119.9 . . ?
C16 C17 H17 120.1 . . ?
C18 C17 C16 119.88(16) . . ?
C18 C17 H17 120.1 . . ?
C17 C18 H18 119.7 . . ?
C17 C18 C19 120.60(16) . . ?
C19 C18 H18 119.7 . . ?
C18 C19 H19 119.7 . . ?
C20 C19 C18 120.59(16) . . ?
C20 C19 H19 119.7 . . ?
N2 C20 C15 114.87(14) . . ?
C19 C20 N2 126.69(15) . . ?
C19 C20 C15 118.30(14) . . ?
N2 C21 C22 114.03(14) . . ?
C26 C21 N2 126.59(16) . . ?
C26 C21 C22 119.33(16) . . ?
O2 C22 C21 117.79(15) . . ?
O2 C22 C23 120.51(16) . . ?
C23 C22 C21 121.63(17) . . ?
C22 C23 C31 121.29(17) . . ?
C24 C23 C22 116.60(17) . . ?
C24 C23 C31 122.09(16) . . ?
C23 C24 H24 118.2 . . ?
C25 C24 C23 123.51(17) . . ?
C25 C24 H24 118.2 . . ?
C24 C25 C26 118.39(17) . . ?
C24 C25 C27 120.01(17) . . ?
C26 C25 C27 121.47(17) . . ?
C21 C26 C25 120.50(17) . . ?
C21 C26 H26 119.7 . . ?
C25 C26 H26 119.7 . . ?
C25 C27 C28 107.72(18) . . ?
C29 C27 C25 110.74(19) . . ?
C29 C27 C28 108.94(19) . . ?
C30 C27 C25 112.89(17) . . ?
C30 C27 C28 107.2(2) . . ?
C30 C27 C29 109.2(2) . . ?
C27 C28 H28A 109.5 . . ?
C27 C28 H28B 109.5 . . ?
C27 C28 H28C 109.5 . . ?
H28A C28 H28B 109.5 . . ?
H28A C28 H28C 109.5 . . ?
H28B C28 H28C 109.5 . . ?
C27 C29 H29A 109.5 . . ?
C27 C29 H29B 109.5 . . ?
C27 C29 H29C 109.5 . . ?
H29A C29 H29B 109.5 . . ?
H29A C29 H29C 109.5 . . ?
H29B C29 H29C 109.5 . . ?
C27 C30 H30A 109.5 . . ?
C27 C30 H30B 109.5 . . ?
C27 C30 H30C 109.5 . . ?
H30A C30 H30B 109.5 . . ?
H30A C30 H30C 109.5 . . ?
H30B C30 H30C 109.5 . . ?
C23 C31 C32 111.08(16) . . ?
C23 C31 C33 111.87(17) . . ?
C23 C31 C34 110.04(17) . . ?
C32 C31 C33 107.02(18) . . ?
C32 C31 C34 109.06(18) . . ?
C33 C31 C34 107.65(16) . . ?
C31 C32 H32A 109.5 . . ?
C31 C32 H32B 109.5 . . ?
C31 C32 H32C 109.5 . . ?
H32A C32 H32B 109.5 . . ?
H32A C32 H32C 109.5 . . ?
H32B C32 H32C 109.5 . . ?
C31 C33 H33A 109.5 . . ?
C31 C33 H33B 109.5 . . ?
C31 C33 H33C 109.5 . . ?
H33A C33 H33B 109.5 . . ?
H33A C33 H33C 109.5 . . ?
H33B C33 H33C 109.5 . . ?
C31 C34 H34A 109.5 . . ?
C31 C34 H34B 109.5 . . ?
C31 C34 H34C 109.5 . . ?
H34A C34 H34B 109.5 . . ?
H34A C34 H34C 109.5 . . ?
H34B C34 H34C 109.5 . . ?
O3 C35 Fe1 177.53(19) . . ?
O4 C36 Fe1 176.24(18) . . ?
Fe1 C37 H37 125.0 . . ?
C38 C37 Fe1 70.81(11) . . ?
C38 C37 H37 126.1 . . ?
C38 C37 C41 107.75(19) . . ?
C41 C37 Fe1 69.66(12) . . ?
C41 C37 H37 126.1 . . ?
Fe1 C38 H38 126.2 . . ?
C37 C38 Fe1 69.82(11) . . ?
C37 C38 H38 125.8 . . ?
C37 C38 C39 108.4(2) . . ?
C39 C38 Fe1 69.82(12) . . ?
C39 C38 H38 125.8 . . ?
Fe1 C39 H39 124.8 . . ?
C38 C39 Fe1 70.70(12) . . ?
C38 C39 H39 126.4 . . ?
C38 C39 C40 107.3(2) . . ?
C40 C39 Fe1 69.76(12) . . ?
C40 C39 H39 126.4 . . ?
Fe1 C40 H40 125.3 . . ?
C39 C40 Fe1 70.45(12) . . ?
C39 C40 H40 125.8 . . ?
C41 C40 Fe1 70.11(12) . . ?
C41 C40 C39 108.48(19) . . ?
C41 C40 H40 125.8 . . ?
Fe1 C41 H41 124.7 . . ?
C37 C41 Fe1 70.53(11) . . ?
C37 C41 H41 126.0 . . ?
C40 C41 Fe1 70.40(12) . . ?
C40 C41 C37 108.03(17) . . ?
C40 C41 H41 126.0 . . ?
N3 C42 C43 178.0(3) . . ?
C42 C43 H43A 109.5 . . ?
C42 C43 H43B 109.5 . . ?
C42 C43 H43C 109.5 . . ?
H43A C43 H43B 109.5 . . ?
H43A C43 H43C 109.5 . . ?
H43B C43 H43C 109.5 . . ?

loop_
_geom_bond_atom_site_label_1
_geom_bond_atom_site_label_2
_geom_bond_distance
_geom_bond_site_symmetry_2
_geom_bond_publ_flag
Sb1 Fe1 2.4507(3) . ?
Sb1 O1 2.0121(12) . ?
Sb1 O2 1.9924(12) . ?
Sb1 N1 2.0482(14) . ?
Sb1 N2 2.0726(13) . ?
Fe1 C35 1.7767(18) . ?
Fe1 C36 1.7811(19) . ?
Fe1 C37 2.097(2) . ?
Fe1 C38 2.1102(19) . ?
Fe1 C39 2.099(2) . ?
Fe1 C40 2.089(2) . ?
Fe1 C41 2.0856(18) . ?
O1 C1 1.367(2) . ?
O2 C22 1.373(2) . ?
O3 C35 1.144(2) . ?
O4 C36 1.141(2) . ?
N1 C2 1.396(2) . ?
N1 C15 1.408(2) . ?
N2 C20 1.4036(19) . ?
N2 C21 1.407(2) . ?
C1 C2 1.418(2) . ?
C1 C6 1.394(2) . ?
C2 C3 1.392(2) . ?
C3 H3 0.9500 . ?
C3 C4 1.400(3) . ?
C4 C5 1.393(3) . ?
C4 C11 1.535(3) . ?
C5 H5 0.9500 . ?
C5 C6 1.408(2) . ?
C6 C7 1.531(2) . ?
C7 C8 1.541(3) . ?
C7 C9 1.534(3) . ?
C7 C10 1.536(3) . ?
C8 H8A 0.9800 . ?
C8 H8B 0.9800 . ?
C8 H8C 0.9800 . ?
C9 H9A 0.9800 . ?
C9 H9B 0.9800 . ?
C9 H9C 0.9800 . ?
C10 H10A 0.9800 . ?
C10 H10B 0.9800 . ?
C10 H10C 0.9800 . ?
C11 C12 1.533(3) . ?
C11 C13 1.537(3) . ?
C11 C14 1.540(3) . ?
C12 H12A 0.9800 . ?
C12 H12B 0.9800 . ?
C12 H12C 0.9800 . ?
C13 H13A 0.9800 . ?
C13 H13B 0.9800 . ?
C13 H13C 0.9800 . ?
C14 H14A 0.9800 . ?
C14 H14B 0.9800 . ?
C14 H14C 0.9800 . ?
C15 C16 1.389(2) . ?
C15 C20 1.431(2) . ?
C16 H16 0.9500 . ?
C16 C17 1.394(2) . ?
C17 H17 0.9500 . ?
C17 C18 1.386(3) . ?
C18 H18 0.9500 . ?
C18 C19 1.400(2) . ?
C19 H19 0.9500 . ?
C19 C20 1.393(2) . ?
C21 C22 1.415(2) . ?
C21 C26 1.396(2) . ?
C22 C23 1.403(2) . ?
C23 C24 1.401(3) . ?
C23 C31 1.533(3) . ?
C24 H24 0.9500 . ?
C24 C25 1.394(3) . ?
C25 C26 1.401(2) . ?
C25 C27 1.536(3) . ?
C26 H26 0.9500 . ?
C27 C28 1.541(3) . ?
C27 C29 1.535(3) . ?
C27 C30 1.529(3) . ?
C28 H28A 0.9800 . ?
C28 H28B 0.9800 . ?
C28 H28C 0.9800 . ?
C29 H29A 0.9800 . ?
C29 H29B 0.9800 . ?
C29 H29C 0.9800 . ?
C30 H30A 0.9800 . ?
C30 H30B 0.9800 . ?
C30 H30C 0.9800 . ?
C31 C32 1.538(3) . ?
C31 C33 1.539(3) . ?
C31 C34 1.541(3) . ?
C32 H32A 0.9800 . ?
C32 H32B 0.9800 . ?
C32 H32C 0.9800 . ?
C33 H33A 0.9800 . ?
C33 H33B 0.9800 . ?
C33 H33C 0.9800 . ?
C34 H34A 0.9800 . ?
C34 H34B 0.9800 . ?
C34 H34C 0.9800 . ?
C37 H37 0.9500 . ?
C37 C38 1.417(3) . ?
C37 C41 1.424(3) . ?
C38 H38 0.9500 . ?
C38 C39 1.422(3) . ?
C39 H39 0.9500 . ?
C39 C40 1.425(3) . ?
C40 H40 0.9500 . ?
C40 C41 1.411(4) . ?
C41 H41 0.9500 . ?
N3 C42 1.120(4) . ?
C42 C43 1.481(4) . ?
C43 H43A 0.9800 . ?
C43 H43B 0.9800 . ?
C43 H43C 0.9800 . ?

loop_
_geom_torsion_atom_site_label_1
_geom_torsion_atom_site_label_2
_geom_torsion_atom_site_label_3
_geom_torsion_atom_site_label_4
_geom_torsion
_geom_torsion_site_symmetry_1
_geom_torsion_site_symmetry_2
_geom_torsion_site_symmetry_3
_geom_torsion_site_symmetry_4
_geom_torsion_publ_flag
Sb1 O1 C1 C2 10.28(19) . . . . ?
Sb1 O1 C1 C6 -167.86(13) . . . . ?
Sb1 O2 C22 C21 7.7(2) . . . . ?
Sb1 O2 C22 C23 -175.28(14) . . . . ?
Sb1 N1 C2 C1 -8.93(18) . . . . ?
Sb1 N1 C2 C3 168.01(14) . . . . ?
Sb1 N1 C15 C16 158.13(15) . . . . ?
Sb1 N1 C15 C20 -17.73(19) . . . . ?
Sb1 N2 C20 C15 12.41(18) . . . . ?
Sb1 N2 C20 C19 -163.07(15) . . . . ?
Sb1 N2 C21 C22 -4.88(19) . . . . ?
Sb1 N2 C21 C26 177.64(15) . . . . ?
Fe1 C37 C38 C39 59.33(14) . . . . ?
Fe1 C37 C41 C40 -60.71(15) . . . . ?
Fe1 C38 C39 C40 60.47(14) . . . . ?
Fe1 C39 C40 C41 60.04(14) . . . . ?
Fe1 C40 C41 C37 60.80(14) . . . . ?
O1 C1 C2 N1 -0.7(2) . . . . ?
O1 C1 C2 C3 -177.94(15) . . . . ?
O1 C1 C6 C5 178.33(15) . . . . ?
O1 C1 C6 C7 -0.6(3) . . . . ?
O2 C22 C23 C24 -174.95(17) . . . . ?
O2 C22 C23 C31 3.4(3) . . . . ?
N1 C2 C3 C4 -176.57(17) . . . . ?
N1 C15 C16 C17 -179.29(18) . . . . ?
N1 C15 C20 N2 3.4(2) . . . . ?
N1 C15 C20 C19 179.29(16) . . . . ?
N2 C21 C22 O2 -1.7(2) . . . . ?
N2 C21 C22 C23 -178.62(16) . . . . ?
N2 C21 C26 C25 176.31(17) . . . . ?
C1 C2 C3 C4 0.2(3) . . . . ?
C1 C6 C7 C8 59.4(2) . . . . ?
C1 C6 C7 C9 178.49(17) . . . . ?
C1 C6 C7 C10 -61.9(2) . . . . ?
C2 N1 C15 C16 -53.3(3) . . . . ?
C2 N1 C15 C20 130.87(18) . . . . ?
C2 C1 C6 C5 0.3(2) . . . . ?
C2 C1 C6 C7 -178.66(16) . . . . ?
C2 C3 C4 C5 -1.1(3) . . . . ?
C2 C3 C4 C11 177.90(17) . . . . ?
C3 C4 C5 C6 1.6(3) . . . . ?
C3 C4 C11 C12 -179.31(19) . . . . ?
C3 C4 C11 C13 -59.4(2) . . . . ?
C3 C4 C11 C14 60.2(2) . . . . ?
C4 C5 C6 C1 -1.2(3) . . . . ?
C4 C5 C6 C7 177.69(17) . . . . ?
C5 C4 C11 C12 -0.3(3) . . . . ?
C5 C4 C11 C13 119.6(2) . . . . ?
C5 C4 C11 C14 -120.9(2) . . . . ?
C5 C6 C7 C8 -119.51(19) . . . . ?
C5 C6 C7 C9 -0.4(2) . . . . ?
C5 C6 C7 C10 119.23(19) . . . . ?
C6 C1 C2 N1 177.40(15) . . . . ?
C6 C1 C2 C3 0.2(2) . . . . ?
C11 C4 C5 C6 -177.33(17) . . . . ?
C15 N1 C2 C1 -157.29(16) . . . . ?
C15 N1 C2 C3 19.7(3) . . . . ?
C15 C16 C17 C18 1.6(3) . . . . ?
C16 C15 C20 N2 -172.62(17) . . . . ?
C16 C15 C20 C19 3.3(3) . . . . ?
C16 C17 C18 C19 0.8(3) . . . . ?
C17 C18 C19 C20 -1.1(3) . . . . ?
C18 C19 C20 N2 174.43(17) . . . . ?
C18 C19 C20 C15 -0.9(3) . . . . ?
C20 N2 C21 C22 148.65(17) . . . . ?
C20 N2 C21 C26 -28.8(3) . . . . ?
C20 C15 C16 C17 -3.6(3) . . . . ?
C21 N2 C20 C15 -141.01(18) . . . . ?
C21 N2 C20 C19 43.5(3) . . . . ?
C21 C22 C23 C24 1.9(3) . . . . ?
C21 C22 C23 C31 -179.75(17) . . . . ?
C22 C21 C26 C25 -1.1(3) . . . . ?
C22 C23 C24 C25 -1.0(3) . . . . ?
C22 C23 C31 C32 -65.3(2) . . . . ?
C22 C23 C31 C33 175.16(18) . . . . ?
C22 C23 C31 C34 55.5(2) . . . . ?
C23 C24 C25 C26 -0.9(3) . . . . ?
C23 C24 C25 C27 174.98(19) . . . . ?
C24 C23 C31 C32 112.9(2) . . . . ?
C24 C23 C31 C33 -6.6(3) . . . . ?
C24 C23 C31 C34 -126.2(2) . . . . ?
C24 C25 C26 C21 1.9(3) . . . . ?
C24 C25 C27 C28 -73.7(2) . . . . ?
C24 C25 C27 C29 45.3(3) . . . . ?
C24 C25 C27 C30 168.1(2) . . . . ?
C26 C21 C22 O2 176.00(16) . . . . ?
C26 C21 C22 C23 -0.9(3) . . . . ?
C26 C25 C27 C28 102.0(2) . . . . ?
C26 C25 C27 C29 -139.0(2) . . . . ?
C26 C25 C27 C30 -16.1(3) . . . . ?
C27 C25 C26 C21 -173.88(18) . . . . ?
C31 C23 C24 C25 -179.31(19) . . . . ?
C37 C38 C39 Fe1 -59.33(14) . . . . ?
C37 C38 C39 C40 1.1(2) . . . . ?
C38 C37 C41 Fe1 60.88(14) . . . . ?
C38 C37 C41 C40 0.2(2) . . . . ?
C38 C39 C40 Fe1 -61.07(15) . . . . ?
C38 C39 C40 C41 -1.0(2) . . . . ?
C39 C40 C41 Fe1 -60.26(15) . . . . ?
C39 C40 C41 C37 0.5(2) . . . . ?
C41 C37 C38 Fe1 -60.15(14) . . . . ?
C41 C37 C38 C39 -0.8(2) . . . . ?
